data_1539842
loop_
_publ_author_name
'Boon, J.W.'
'McGillavry, C.H.'

_publ_section_title
;
 The crystal structure of potassium thioferrite K Fe S2 and sodium
 thiochromite Na Cr S2
;
_journal_name_full
;
Recueil des Travaux Chimiques des Pays-Bas et de la Belgique
;
_journal_page_first 910
_journal_page_last 920
_journal_volume 61
_journal_year 1942
_chemical_formula_sum 'Cr Na S2'
_chemical_name_systematic 'Na (Cr S2)'
_space_group_IT_number 166
_symmetry_space_group_name_Hall '-R 3 2"'
_symmetry_space_group_name_H-M 'R -3 m :H'
_cell_angle_alpha 90
_cell_angle_beta 90
_cell_angle_gamma 120
_cell_formula_units_Z 3
_cell_length_a 3.51
_cell_length_b 3.51
_cell_length_c 19.57
_cell_volume 208.802
_citation_journal_id_ASTM RTCPA3
_cod_data_source_file Boon_RTCPA3_1942_1319.cif
_cod_data_source_block Cr1Na1S2
_cod_original_cell_volume 208.8025
_cod_original_formula_sum 'Cr1 Na1 S2'
_cod_database_code 1539842

loop_
_symmetry_equiv_pos_as_xyz
x,y,z
-y,x-y,z
-x+y,-x,z
y,x,-z
-x,-x+y,-z
x-y,-y,-z
-x,-y,-z
y,-x+y,-z
x-y,x,-z
-y,-x,z
x,x-y,z
-x+y,y,z
x+2/3,y+1/3,z+1/3
-y+2/3,x-y+1/3,z+1/3
-x+y+2/3,-x+1/3,z+1/3
y+2/3,x+1/3,-z+1/3
-x+2/3,-x+y+1/3,-z+1/3
x-y+2/3,-y+1/3,-z+1/3
-x+2/3,-y+1/3,-z+1/3
y+2/3,-x+y+1/3,-z+1/3
x-y+2/3,x+1/3,-z+1/3
-y+2/3,-x+1/3,z+1/3
x+2/3,x-y+1/3,z+1/3
-x+y+2/3,y+1/3,z+1/3
x+1/3,y+2/3,z+2/3
-y+1/3,x-y+2/3,z+2/3
-x+y+1/3,-x+2/3,z+2/3
y+1/3,x+2/3,-z+2/3
-x+1/3,-x+y+2/3,-z+2/3
x-y+1/3,-y+2/3,-z+2/3
-x+1/3,-y+2/3,-z+2/3
y+1/3,-x+y+2/3,-z+2/3
x-y+1/3,x+2/3,-z+2/3
-y+1/3,-x+2/3,z+2/3
x+1/3,x-y+2/3,z+2/3
-x+y+1/3,y+2/3,z+2/3

loop_
_atom_site_label
_atom_site_type_symbol
_atom_site_fract_x
_atom_site_fract_y
_atom_site_fract_z
_atom_site_occupancy
_atom_site_U_iso_or_equiv
S1 S-2 0 0 0.264 1 0.0
Na1 Na+1 0 0 0.5 1 0.0
Cr1 Cr+3 0 0 0 1 0.0
